data_4115308
loop_
_publ_author_name
'Robert B. Grossman'
'Kazuyuki Hattori'
'Sean Parkin'
'Brian O. Patrick'
'Melissa A. Varner'

_publ_section_title
;
 The Bicyclic N,N'-Diacylaminal: A New Motif for Molecular Self-Assembly
;
_journal_name_full 'Journal of the American Chemical Society'
_journal_page_first 13686
_journal_page_last 13687
_journal_paper_doi 10.1021/ja026949y
_journal_volume 124
_journal_year 2002
_chemical_formula_sum 'C55 H74 N6 O18'
_chemical_formula_weight 1107.20
_chemical_name_systematic
; 
 ? 
;
_space_group_IT_number 2
_symmetry_cell_setting triclinic
_symmetry_space_group_name_Hall '-P 1'
_symmetry_space_group_name_H-M 'P -1'
_atom_sites_solution_hydrogens geom
_atom_sites_solution_primary direct
_atom_sites_solution_secondary difmap
_audit_creation_method SHELXL-97
_cell_angle_alpha 103.900(10)
_cell_angle_beta 106.240(10)
_cell_angle_gamma 97.000(10)
_cell_formula_units_Z 2
_cell_length_a 12.3420(10)
_cell_length_b 15.8980(10)
_cell_length_c 15.5260(10)
_cell_measurement_reflns_used 29613
_cell_measurement_temperature 90.0(2)
_cell_measurement_theta_max 27.48
_cell_measurement_theta_min 1.00
_cell_volume 2780.2(4)
_computing_cell_refinement 'SCALEPACK (Otwinowski & Minor, 1997)'
_computing_data_collection 'COLLECT (Nonius, 1998)'
_computing_data_reduction 'DENZO-SMN (Otwinowski & Minor, 1997)'
_computing_molecular_graphics 'XP in Siemens SHELXTL (Sheldrick, 1994)'
_computing_publication_material
;
SHELX97-2 (Sheldrick, 1997) and local procedures
;
_computing_structure_refinement 'SHELXL-97 (Sheldrick, 1997)'
_computing_structure_solution 'SHELXS-97 (Sheldrick, 1990)'
_diffrn_ambient_temperature 90.0(2)
_diffrn_detector_area_resol_mean 18
_diffrn_measured_fraction_theta_full 1.000
_diffrn_measured_fraction_theta_max 1.000
_diffrn_measurement_device_type 'Nonius KappaCCD diffractometer'
_diffrn_measurement_method '\w scans at fixed \c = 55\%'
_diffrn_radiation_monochromator graphite
_diffrn_radiation_source 'fine-focus sealed tube'
_diffrn_radiation_type MoK\a
_diffrn_radiation_wavelength 0.71073
_diffrn_reflns_av_R_equivalents 0.0738
_diffrn_reflns_av_sigmaI/netI 0.1339
_diffrn_reflns_limit_h_max 14
_diffrn_reflns_limit_h_min -14
_diffrn_reflns_limit_k_max 18
_diffrn_reflns_limit_k_min -18
_diffrn_reflns_limit_l_max 18
_diffrn_reflns_limit_l_min -18
_diffrn_reflns_number 18740
_diffrn_reflns_theta_full 25.00
_diffrn_reflns_theta_max 25.00
_diffrn_reflns_theta_min 1.35
_diffrn_standards_decay_% <1
_exptl_absorpt_coefficient_mu 0.099
_exptl_absorpt_correction_T_max 0.9926
_exptl_absorpt_correction_T_min 0.9661
_exptl_absorpt_correction_type multi-scan
_exptl_absorpt_process_details 'Scalepack (Otwinowski & Minor, 1997)'
_exptl_crystal_colour colourless
_exptl_crystal_density_diffrn 1.323
_exptl_crystal_description plate
_exptl_crystal_F_000 1180
_exptl_crystal_size_max 0.35
_exptl_crystal_size_mid 0.20
_exptl_crystal_size_min 0.08
_refine_diff_density_max .284
_refine_diff_density_min -.219
_refine_diff_density_rms .051
_refine_ls_extinction_coef 0.0016(3)
_refine_ls_extinction_expression Fc^*^=kFc[1+0.001xFc^2^\l^3^/sin(2\q)]^-1/4^
_refine_ls_extinction_method SHELXL
_refine_ls_goodness_of_fit_ref 0.972
_refine_ls_hydrogen_treatment mixed
_refine_ls_matrix_type full
_refine_ls_number_parameters 742
_refine_ls_number_reflns 9791
_refine_ls_number_restraints 33
_refine_ls_restrained_S_all 0.971
_refine_ls_R_factor_all 0.1197
_refine_ls_R_factor_gt 0.0567
_refine_ls_shift/su_max 0.001
_refine_ls_shift/su_mean 0.000
_refine_ls_structure_factor_coef Fsqd
_refine_ls_weighting_details 'calc w=1/[\s^2^(Fo^2^)+(0.0276P)^2^+0.0000P] where P=(Fo^2^+2Fc^2^)/3'
_refine_ls_weighting_scheme calc
_refine_ls_wR_factor_gt 0.0840
_refine_ls_wR_factor_ref 0.0981
_reflns_number_gt 5778
_reflns_number_total 9791
_reflns_threshold_expression >2sigma(I)
_cod_data_source_file ja026949y-3_s2_1.cif
_cod_data_source_block (2a)6.(C7H8)2
_cod_original_cell_volume 2780.2(3)
_cod_database_code 4115308

loop_
_symmetry_equiv_pos_as_xyz
'x, y, z'
'-x, -y, -z'

loop_
_atom_site_label
_atom_site_type_symbol
_atom_site_fract_x
_atom_site_fract_y
_atom_site_fract_z
_atom_site_U_iso_or_equiv
_atom_site_adp_type
_atom_site_occupancy
_atom_site_symmetry_multiplicity
_atom_site_calc_flag
_atom_site_refinement_flags
_atom_site_disorder_assembly
_atom_site_disorder_group
C1A C 0.7133(2) 0.26325(15) 0.17439(16) 0.0152(6) Uani 1 1 d . . .
C2A C 0.7926(2) 0.30115(15) 0.27558(15) 0.0171(6) Uani 1 1 d . . .
H2A1 H 0.8089 0.3667 0.2946 0.021 Uiso 1 1 calc R . .
H2A2 H 0.8664 0.2805 0.2842 0.021 Uiso 1 1 calc R . .
C3A C 0.7232(2) 0.26489(14) 0.33132(16) 0.0186(6) Uani 1 1 d . . .
H3A1 H 0.6658 0.3012 0.3417 0.022 Uiso 1 1 calc R . .
H3A2 H 0.7748 0.2646 0.3928 0.022 Uiso 1 1 calc R . .
C4A C 0.6625(2) 0.16921(15) 0.26998(16) 0.0149(6) Uani 1 1 d . . .
O5A O 0.52847(13) 0.13107(10) 0.34668(11) 0.0216(4) Uani 1 1 d . . .
C5A C 0.5428(2) 0.15226(15) 0.27835(18) 0.0174(6) Uani 1 1 d . . .
N6A N 0.45603(17) 0.16593(11) 0.21136(13) 0.0174(5) Uani 1 1 d . . .
H6A H 0.3890 0.1659 0.2209 0.021 Uiso 1 1 calc R . .
C7A C 0.4648(2) 0.18091(15) 0.12365(17) 0.0172(6) Uani 1 1 d . . .
N8A N 0.50787(17) 0.27462(12) 0.13574(12) 0.0176(5) Uani 1 1 d . . .
H8A H 0.4556 0.3077 0.1287 0.021 Uiso 1 1 calc R . .
O9A O 0.64289(13) 0.39546(10) 0.16160(11) 0.0199(4) Uani 1 1 d . . .
C9A C 0.6174(2) 0.31608(17) 0.15623(16) 0.0170(6) Uani 1 1 d . . .
C10A C 0.6673(2) 0.16604(14) 0.16915(15) 0.0154(6) Uani 1 1 d . . .
H10A H 0.7231 0.1288 0.1544 0.019 Uiso 1 1 calc R . .
C11A C 0.5505(2) 0.12904(15) 0.09455(16) 0.0177(6) Uani 1 1 d . . .
H11E H 0.5259 0.0656 0.0882 0.021 Uiso 1 1 calc R . .
H11F H 0.5549 0.1347 0.0334 0.021 Uiso 1 1 calc R . .
O12A O 0.71583(14) 0.24962(10) 0.01728(12) 0.0233(4) Uani 1 1 d . . .
C12A C 0.7698(2) 0.26285(15) 0.09898(19) 0.0177(6) Uani 1 1 d . . .
O13A O 0.88426(14) 0.27374(10) 0.13213(11) 0.0215(4) Uani 1 1 d . . .
C13A C 0.9435(2) 0.26325(17) 0.06184(17) 0.0260(7) Uani 1 1 d . . .
H13E H 0.9355 0.3109 0.0310 0.031 Uiso 1 1 calc R . .
H13F H 0.9101 0.2056 0.0134 0.031 Uiso 1 1 calc R . .
C14A C 1.0688(2) 0.26798(16) 0.11246(17) 0.0271(7) Uani 1 1 d . . .
H14G H 1.0986 0.3225 0.1646 0.041 Uiso 1 1 calc R . .
H14H H 1.1130 0.2678 0.0689 0.041 Uiso 1 1 calc R . .
H14I H 1.0763 0.2167 0.1367 0.041 Uiso 1 1 calc R . .
O15A O 0.81351(14) 0.11782(10) 0.37028(11) 0.0220(4) Uani 1 1 d . . .
C15A C 0.7261(2) 0.10110(16) 0.30449(18) 0.0171(6) Uani 1 1 d . . .
O16A O 0.67385(13) 0.01831(10) 0.25113(10) 0.0194(4) Uani 1 1 d . . .
C16A C 0.7316(2) -0.04932(15) 0.28125(17) 0.0245(7) Uani 1 1 d . . .
H16E H 0.7452 -0.0405 0.3490 0.029 Uiso 1 1 calc R . .
H16F H 0.8071 -0.0454 0.2702 0.029 Uiso 1 1 calc R . .
C17A C 0.6564(2) -0.13801(15) 0.22639(17) 0.0314(7) Uani 1 1 d . . .
H17G H 0.5823 -0.1415 0.2381 0.047 Uiso 1 1 calc R . .
H17H H 0.6941 -0.1844 0.2456 0.047 Uiso 1 1 calc R . .
H17I H 0.6437 -0.1463 0.1594 0.047 Uiso 1 1 calc R . .
C18A C 0.34475(19) 0.15365(15) 0.05273(16) 0.0234(7) Uani 1 1 d . . .
H18A H 0.2936 0.1884 0.0768 0.035 Uiso 1 1 calc R . .
H18B H 0.3153 0.0906 0.0417 0.035 Uiso 1 1 calc R . .
H18C H 0.3477 0.1643 -0.0062 0.035 Uiso 1 1 calc R . .
C1B C 0.2687(2) 0.51363(15) 0.11625(16) 0.0157(6) Uani 1 1 d . . .
C2B C 0.2460(2) 0.52444(15) 0.21139(16) 0.0201(6) Uani 1 1 d . . .
H2B1 H 0.1760 0.4821 0.2042 0.024 Uiso 1 1 calc R . .
H2B2 H 0.3124 0.5147 0.2585 0.024 Uiso 1 1 calc R . .
C3B C 0.2298(2) 0.61919(14) 0.24009(16) 0.0185(6) Uani 1 1 d . . .
H3B1 H 0.2479 0.6414 0.3088 0.022 Uiso 1 1 calc R . .
H3B2 H 0.1497 0.6238 0.2092 0.022 Uiso 1 1 calc R . .
C4B C 0.3154(2) 0.67082(15) 0.20672(16) 0.0160(6) Uani 1 1 d . . .
O5B O 0.45709(13) 0.72611(10) 0.35853(11) 0.0222(4) Uani 1 1 d . . .
C5B C 0.4365(2) 0.68518(15) 0.27542(18) 0.0163(6) Uani 1 1 d . . .
N6B N 0.51708(16) 0.65013(12) 0.24410(13) 0.0162(5) Uani 1 1 d . . .
H6B H 0.5855 0.6587 0.2858 0.019 Uiso 1 1 calc R . .
C7B C 0.5032(2) 0.59909(15) 0.14791(16) 0.0155(6) Uani 1 1 d . . .
N8B N 0.47049(16) 0.50362(12) 0.13651(12) 0.0167(5) Uani 1 1 d . . .
H8B H 0.5258 0.4733 0.1433 0.020 Uiso 1 1 calc R . .
O9B O 0.33820(13) 0.37939(10) 0.10479(11) 0.0249(5) Uani 1 1 d . . .
C9B C 0.3628(2) 0.45993(17) 0.11664(16) 0.0179(6) Uani 1 1 d . . .
C10B C 0.3000(2) 0.61024(14) 0.10905(16) 0.0172(6) Uani 1 1 d . . .
H10B H 0.2338 0.6218 0.0621 0.021 Uiso 1 1 calc R . .
C11B C 0.40750(19) 0.62513(15) 0.08132(16) 0.0171(6) Uani 1 1 d . . .
H11A H 0.3932 0.5888 0.0162 0.020 Uiso 1 1 calc R . .
H11B H 0.4293 0.6882 0.0847 0.020 Uiso 1 1 calc R . .
O12B O 0.06922(16) 0.43861(11) 0.03836(11) 0.0305(5) Uani 1 1 d . . .
C12B C 0.1630(2) 0.46324(16) 0.03434(19) 0.0209(7) Uani 1 1 d . . .
O13B O 0.18961(14) 0.45320(11) -0.04515(12) 0.0303(5) Uani 1 1 d . . .
C13B C 0.0989(2) 0.40961(17) -0.13371(17) 0.0298(7) Uani 1 1 d . . .
H13A H 0.0263 0.3901 -0.1220 0.036 Uiso 1 1 calc R . .
H13B H 0.1207 0.3568 -0.1679 0.036 Uiso 1 1 calc R . .
C14B C 0.0817(2) 0.47354(17) -0.19125(18) 0.0388(8) Uani 1 1 d . . .
H14A H 0.0485 0.5210 -0.1618 0.058 Uiso 1 1 calc R . .
H14B H 0.0292 0.4424 -0.2545 0.058 Uiso 1 1 calc R . .
H14C H 0.1560 0.4990 -0.1950 0.058 Uiso 1 1 calc R . .
O15B O 0.18303(15) 0.76843(10) 0.17624(11) 0.0259(5) Uani 1 1 d . . .
C15B C 0.2814(2) 0.75959(17) 0.20112(17) 0.0206(7) Uani 1 1 d . . .
O16B O 0.37264(14) 0.82565(11) 0.22825(12) 0.0306(5) Uani 1 1 d . . .
C16B C 0.3487(2) 0.91553(16) 0.23682(18) 0.0349(8) Uani 1 1 d . . .
H16A H 0.4150 0.9593 0.2847 0.042 Uiso 1 1 calc R . .
H16B H 0.2801 0.9199 0.2575 0.042 Uiso 1 1 calc R . .
C17B C 0.3279(2) 0.93592(17) 0.14573(18) 0.0434(8) Uani 1 1 d . . .
H17A H 0.3973 0.9345 0.1269 0.065 Uiso 1 1 calc R . .
H17B H 0.3095 0.9949 0.1522 0.065 Uiso 1 1 calc R . .
H17C H 0.2633 0.8918 0.0980 0.065 Uiso 1 1 calc R . .
C18B C 0.6181(2) 0.61442(15) 0.13120(17) 0.0219(7) Uani 1 1 d . . .
H18A H 0.6763 0.5978 0.1780 0.033 Uiso 1 1 calc R . .
H18B H 0.6413 0.6771 0.1363 0.033 Uiso 1 1 calc R . .
H18C H 0.6111 0.5783 0.0684 0.033 Uiso 1 1 calc R . .
C1C C 0.8922(2) 0.86081(15) 0.66828(16) 0.0160(6) Uani 1 1 d . . .
C2C C 0.8960(2) 0.76091(14) 0.64062(16) 0.0197(6) Uani 1 1 d . . .
H2C1 H 0.9476 0.7458 0.6936 0.024 Uiso 1 1 calc R . .
H2C2 H 0.8180 0.7243 0.6228 0.024 Uiso 1 1 calc R . .
C3C C 0.9417(2) 0.74510(15) 0.55770(16) 0.0180(6) Uani 1 1 d . . .
H3C1 H 0.9125 0.6834 0.5171 0.022 Uiso 1 1 calc R . .
H3C2 H 1.0270 0.7573 0.5792 0.022 Uiso 1 1 calc R . .
C4C C 0.8955(2) 0.81071(14) 0.50534(16) 0.0148(6) Uani 1 1 d . . .
O5C O 0.74803(13) 0.70373(10) 0.37747(11) 0.0232(4) Uani 1 1 d . . .
C5C C 0.7702(2) 0.77180(17) 0.44313(18) 0.0177(6) Uani 1 1 d . . .
N6C N 0.68703(17) 0.81291(12) 0.46259(13) 0.0195(5) Uani 1 1 d . . .
H6C H 0.6157 0.7864 0.4286 0.023 Uiso 1 1 calc R . .
C7C C 0.7011(2) 0.89599(15) 0.53320(16) 0.0163(6) Uani 1 1 d . . .
N8C N 0.69128(17) 0.87987(12) 0.62020(13) 0.0195(5) Uani 1 1 d . . .
H8C H 0.6236 0.8780 0.6288 0.023 Uiso 1 1 calc R . .
O9C O 0.76782(14) 0.85765(10) 0.76146(11) 0.0251(5) Uani 1 1 d . . .
C9C C 0.7784(2) 0.86784(15) 0.68754(19) 0.0196(6) Uani 1 1 d . . .
C10C C 0.9072(2) 0.89487(15) 0.58446(16) 0.0153(6) Uani 1 1 d . . .
H10C H 0.9865 0.9315 0.6038 0.018 Uiso 1 1 calc R . .
C11C C 0.82006(19) 0.95020(14) 0.55534(16) 0.0168(6) Uani 1 1 d . . .
H11C H 0.8334 1.0050 0.6066 0.020 Uiso 1 1 calc R . .
H11D H 0.8275 0.9669 0.4995 0.020 Uiso 1 1 calc R . .
O12C O 1.06922(15) 0.88836(11) 0.79811(12) 0.0288(5) Uani 1 1 d . . .
C12C C 0.9886(2) 0.91458(17) 0.75653(18) 0.0200(7) Uani 1 1 d . A .
O13C O 0.97451(15) 0.99825(11) 0.78018(11) 0.0324(5) Uani 1 1 d D . .
C13C C 1.0668(9) 1.0583(7) 0.8611(6) 0.028(2) Uani 0.641(4) 1 d PDU A 1
H13C H 1.1416 1.0412 0.8623 0.033 Uiso 0.641(4) 1 calc PR A 1
H13D H 1.0522 1.0547 0.9197 0.033 Uiso 0.641(4) 1 calc PR A 1
C14C C 1.0708(3) 1.1520(3) 0.8536(3) 0.0313(14) Uani 0.641(4) 1 d PDU A 1
H14D H 1.0892 1.1558 0.7970 0.047 Uiso 0.641(4) 1 calc PR A 1
H14E H 1.1301 1.1931 0.9088 0.047 Uiso 0.641(4) 1 calc PR A 1
H14F H 0.9956 1.1677 0.8502 0.047 Uiso 0.641(4) 1 calc PR A 1
C13D C 1.0453(18) 1.0566(17) 0.8737(10) 0.064(8) Uani 0.359(4) 1 d PDU A 2
H13G H 1.0353 1.1181 0.8776 0.076 Uiso 0.359(4) 1 calc PR A 2
H13H H 1.1276 1.0555 0.8820 0.076 Uiso 0.359(4) 1 calc PR A 2
C14D C 1.0140(7) 1.0297(5) 0.9526(5) 0.044(3) Uani 0.359(4) 1 d PDU . 2
H14L H 1.0323 0.9716 0.9538 0.052 Uiso 0.359(4) 1 calc PR A 2
H14J H 0.9314 1.0265 0.9424 0.052 Uiso 0.359(4) 1 calc PR A 2
H14K H 1.0581 1.0735 1.0126 0.052 Uiso 0.359(4) 1 calc PR A 2
C15C C 0.9595(2) 0.83097(17) 0.43892(17) 0.0186(6) Uani 1 1 d . . .
O15C O 0.94982(15) 0.89199(11) 0.40598(12) 0.0335(5) Uani 1 1 d . . .
O16C O 1.02669(14) 0.77343(10) 0.42266(11) 0.0247(5) Uani 1 1 d . . .
C16C C 1.0977(2) 0.78813(16) 0.36504(17) 0.0261(7) Uani 1 1 d . . .
H16C H 1.0774 0.8367 0.3380 0.031 Uiso 1 1 calc R . .
H16D H 1.0842 0.7339 0.3129 0.031 Uiso 1 1 calc R . .
C17C C 1.2232(2) 0.81193(16) 0.42522(17) 0.0288(7) Uani 1 1 d . . .
H17D H 1.2369 0.8674 0.4746 0.043 Uiso 1 1 calc R . .
H17E H 1.2719 0.8192 0.3863 0.043 Uiso 1 1 calc R . .
H17F H 1.2419 0.7646 0.4537 0.043 Uiso 1 1 calc R . .
C18C C 0.6037(2) 0.94141(15) 0.49718(16) 0.0214(7) Uani 1 1 d . . .
H18D H 0.5296 0.9023 0.4839 0.032 Uiso 1 1 calc R . .
H18E H 0.6085 0.9546 0.4397 0.032 Uiso 1 1 calc R . .
H18F H 0.6102 0.9966 0.5447 0.032 Uiso 1 1 calc R . .
C1S C 0.5434(2) 0.40915(16) 0.4309(2) 0.0288(7) Uani 1 1 d . . .
C2S C 0.5769(3) 0.45830(17) 0.37607(19) 0.0338(8) Uani 1 1 d . . .
H2S H 0.5208 0.4632 0.3223 0.041 Uiso 1 1 calc R . .
C3S C 0.6899(3) 0.49982(17) 0.3986(2) 0.0375(8) Uani 1 1 d . . .
H3S H 0.7111 0.5331 0.3605 0.045 Uiso 1 1 calc R . .
C4S C 0.7725(3) 0.49338(17) 0.4761(2) 0.0364(8) Uani 1 1 d . . .
H4S H 0.8505 0.5216 0.4912 0.044 Uiso 1 1 calc R . .
C5S C 0.7405(3) 0.44533(17) 0.53165(19) 0.0339(8) Uani 1 1 d . . .
H5S H 0.7968 0.4411 0.5856 0.041 Uiso 1 1 calc R . .
C6S C 0.6268(3) 0.40337(16) 0.50903(18) 0.0301(7) Uani 1 1 d . . .
H6S H 0.6059 0.3703 0.5475 0.036 Uiso 1 1 calc R . .
C7S C 0.4208(2) 0.36324(17) 0.40611(19) 0.0412(8) Uani 1 1 d . . .
H7S1 H 0.4187 0.3099 0.4273 0.062 Uiso 1 1 calc R . .
H7S2 H 0.3842 0.3467 0.3380 0.062 Uiso 1 1 calc R . .
H7S3 H 0.3793 0.4031 0.4368 0.062 Uiso 1 1 calc R . .

loop_
_atom_site_aniso_label
_atom_site_aniso_U_11
_atom_site_aniso_U_22
_atom_site_aniso_U_33
_atom_site_aniso_U_23
_atom_site_aniso_U_13
_atom_site_aniso_U_12
C1A 0.0143(16) 0.0162(15) 0.0175(15) 0.0074(12) 0.0064(13) 0.0039(12)
C2A 0.0153(16) 0.0154(15) 0.0187(15) 0.0042(12) 0.0026(13) 0.0040(12)
C3A 0.0187(16) 0.0178(15) 0.0190(15) 0.0047(12) 0.0043(13) 0.0079(12)
C4A 0.0129(16) 0.0157(15) 0.0148(15) 0.0026(12) 0.0039(13) 0.0030(12)
O5A 0.0191(11) 0.0303(11) 0.0215(11) 0.0143(9) 0.0090(9) 0.0071(8)
C5A 0.0201(18) 0.0117(15) 0.0195(17) 0.0017(13) 0.0060(15) 0.0055(12)
N6A 0.0135(13) 0.0231(13) 0.0191(13) 0.0089(10) 0.0074(11) 0.0065(10)
C7A 0.0152(16) 0.0158(15) 0.0201(16) 0.0076(12) 0.0030(13) 0.0028(12)
N8A 0.0138(13) 0.0171(12) 0.0247(13) 0.0087(10) 0.0059(11) 0.0085(10)
O9A 0.0190(11) 0.0143(10) 0.0281(11) 0.0087(8) 0.0080(9) 0.0040(8)
C9A 0.0172(17) 0.0240(17) 0.0103(15) 0.0040(12) 0.0063(13) 0.0039(14)
C10A 0.0162(16) 0.0141(14) 0.0166(15) 0.0036(12) 0.0062(13) 0.0045(12)
C11A 0.0238(17) 0.0142(14) 0.0166(15) 0.0043(12) 0.0082(14) 0.0057(13)
O12A 0.0207(11) 0.0298(11) 0.0207(11) 0.0107(9) 0.0047(9) 0.0076(9)
C12A 0.0165(18) 0.0124(15) 0.0273(18) 0.0087(13) 0.0079(16) 0.0056(13)
O13A 0.0161(11) 0.0277(11) 0.0234(11) 0.0085(9) 0.0087(9) 0.0067(9)
C13A 0.0226(18) 0.0338(17) 0.0263(17) 0.0099(14) 0.0135(15) 0.0071(14)
C14A 0.0208(17) 0.0339(17) 0.0321(17) 0.0136(14) 0.0128(15) 0.0070(14)
O15A 0.0181(11) 0.0217(11) 0.0236(11) 0.0066(9) 0.0020(9) 0.0057(9)
C15A 0.0171(17) 0.0178(16) 0.0181(16) 0.0042(13) 0.0091(14) 0.0033(14)
O16A 0.0217(11) 0.0129(10) 0.0204(10) 0.0049(8) 0.0011(9) 0.0044(8)
C16A 0.0302(18) 0.0195(16) 0.0310(17) 0.0147(14) 0.0117(15) 0.0116(14)
C17A 0.039(2) 0.0207(16) 0.0330(18) 0.0083(14) 0.0078(15) 0.0072(14)
C18A 0.0182(17) 0.0237(16) 0.0253(16) 0.0093(13) 0.0010(14) 0.0032(13)
C1B 0.0141(16) 0.0140(14) 0.0153(15) 0.0019(12) 0.0012(13) 0.0026(12)
C2B 0.0163(16) 0.0195(15) 0.0233(16) 0.0084(13) 0.0030(13) 0.0030(12)
C3B 0.0147(16) 0.0211(15) 0.0199(15) 0.0058(12) 0.0051(13) 0.0052(12)
C4B 0.0165(16) 0.0125(14) 0.0189(16) 0.0042(12) 0.0046(13) 0.0055(12)
O5B 0.0208(11) 0.0237(11) 0.0168(11) -0.0035(9) 0.0064(9) 0.0039(8)
C5B 0.0178(17) 0.0131(15) 0.0200(17) 0.0079(13) 0.0069(15) 0.0020(13)
N6B 0.0093(12) 0.0219(12) 0.0153(12) 0.0035(10) 0.0013(10) 0.0058(10)
C7B 0.0170(16) 0.0152(15) 0.0147(15) 0.0033(12) 0.0060(13) 0.0042(12)
N8B 0.0099(13) 0.0143(12) 0.0241(13) 0.0034(10) 0.0032(11) 0.0056(10)
O9B 0.0195(11) 0.0117(10) 0.0387(12) 0.0043(9) 0.0052(9) 0.0017(9)
C9B 0.0186(17) 0.0180(16) 0.0145(15) 0.0030(13) 0.0018(13) 0.0055(14)
C10B 0.0137(16) 0.0178(15) 0.0170(15) 0.0041(12) 0.0006(13) 0.0042(12)
C11B 0.0195(16) 0.0146(14) 0.0168(15) 0.0037(12) 0.0054(13) 0.0049(12)
O12B 0.0209(12) 0.0353(12) 0.0323(12) 0.0098(9) 0.0062(10) -0.0006(10)
C12B 0.0204(18) 0.0162(16) 0.0294(18) 0.0098(14) 0.0087(16) 0.0081(14)
O13B 0.0165(11) 0.0427(12) 0.0206(11) -0.0029(9) 0.0027(10) -0.0032(9)
C13B 0.0174(17) 0.0377(18) 0.0211(17) -0.0028(14) -0.0002(14) -0.0046(14)
C14B 0.0232(19) 0.045(2) 0.0403(19) 0.0095(16) 0.0011(16) 0.0031(15)
O15B 0.0193(12) 0.0274(11) 0.0340(12) 0.0112(9) 0.0087(10) 0.0107(9)
C15B 0.0183(18) 0.0247(17) 0.0193(16) 0.0032(13) 0.0097(15) 0.0035(15)
O16B 0.0250(12) 0.0170(10) 0.0470(13) 0.0095(9) 0.0065(10) 0.0046(9)
C16B 0.042(2) 0.0181(16) 0.042(2) 0.0086(14) 0.0092(16) 0.0048(14)
C17B 0.058(2) 0.0295(18) 0.039(2) 0.0095(15) 0.0119(18) 0.0054(16)
C18B 0.0247(17) 0.0194(15) 0.0256(16) 0.0066(13) 0.0133(14) 0.0068(13)
C1C 0.0145(16) 0.0174(15) 0.0177(15) 0.0064(12) 0.0058(13) 0.0045(12)
C2C 0.0176(16) 0.0208(15) 0.0219(16) 0.0092(13) 0.0049(14) 0.0057(12)
C3C 0.0113(15) 0.0151(15) 0.0244(16) 0.0047(12) 0.0009(13) 0.0040(12)
C4C 0.0138(16) 0.0136(14) 0.0173(15) 0.0038(12) 0.0056(13) 0.0036(12)
O5C 0.0214(11) 0.0191(10) 0.0229(11) -0.0033(9) 0.0051(9) 0.0053(9)
C5C 0.0176(17) 0.0188(16) 0.0231(17) 0.0124(14) 0.0089(14) 0.0081(14)
N6C 0.0100(13) 0.0200(13) 0.0224(13) 0.0005(10) 0.0006(11) 0.0034(10)
C7C 0.0155(16) 0.0164(15) 0.0161(15) 0.0049(12) 0.0032(13) 0.0043(13)
N8C 0.0121(13) 0.0272(13) 0.0235(13) 0.0111(11) 0.0076(11) 0.0075(10)
O9C 0.0249(12) 0.0355(12) 0.0214(11) 0.0150(9) 0.0102(10) 0.0098(9)
C9C 0.0199(18) 0.0147(15) 0.0240(17) 0.0043(13) 0.0067(15) 0.0057(13)
C10C 0.0114(15) 0.0148(14) 0.0223(16) 0.0078(12) 0.0060(13) 0.0057(12)
C11C 0.0181(16) 0.0172(15) 0.0140(15) 0.0036(12) 0.0047(13) 0.0028(13)
O12C 0.0200(12) 0.0357(12) 0.0287(12) 0.0104(9) 0.0019(10) 0.0100(10)
C12C 0.0216(18) 0.0231(17) 0.0217(17) 0.0117(14) 0.0122(15) 0.0050(14)
O13C 0.0409(13) 0.0219(11) 0.0221(11) 0.0005(9) -0.0049(10) 0.0089(10)
C13C 0.037(4) 0.030(5) 0.010(4) 0.005(4) -0.004(4) 0.014(3)
C14C 0.028(3) 0.031(3) 0.026(3) 0.000(2) 0.000(2) 0.009(2)
C13D 0.085(15) 0.050(11) 0.020(9) -0.023(7) 0.002(8) -0.015(9)
C14D 0.046(6) 0.054(6) 0.023(5) 0.005(4) 0.007(5) 0.000(5)
C15C 0.0152(16) 0.0180(16) 0.0167(16) 0.0007(13) 0.0003(13) 0.0018(13)
O15C 0.0439(13) 0.0374(12) 0.0420(13) 0.0272(10) 0.0287(11) 0.0247(10)
O16C 0.0277(12) 0.0233(11) 0.0329(11) 0.0100(9) 0.0204(10) 0.0112(9)
C16C 0.0271(19) 0.0304(17) 0.0290(17) 0.0087(14) 0.0195(16) 0.0111(14)
C17C 0.0305(19) 0.0272(16) 0.0295(17) 0.0021(13) 0.0163(15) 0.0048(14)
C18C 0.0183(16) 0.0240(16) 0.0242(16) 0.0080(13) 0.0080(14) 0.0083(13)
C1S 0.035(2) 0.0175(16) 0.0368(19) 0.0021(14) 0.0185(17) 0.0111(15)
C2S 0.050(2) 0.0275(18) 0.0325(19) 0.0107(15) 0.0201(18) 0.0176(16)
C3S 0.057(2) 0.0236(18) 0.048(2) 0.0158(16) 0.034(2) 0.0164(17)
C4S 0.040(2) 0.0225(17) 0.051(2) 0.0077(16) 0.0239(19) 0.0040(15)
C5S 0.039(2) 0.0322(18) 0.0295(18) 0.0065(15) 0.0109(17) 0.0071(16)
C6S 0.043(2) 0.0268(17) 0.0249(18) 0.0078(14) 0.0164(17) 0.0082(16)
C7S 0.043(2) 0.0310(18) 0.047(2) 0.0016(15) 0.0177(18) 0.0094(16)

loop_
_atom_type_symbol
_atom_type_description
_atom_type_scat_dispersion_real
_atom_type_scat_dispersion_imag
_atom_type_scat_source
C C .0033 .0016 'International Tables Vol C Tables 4.2.6.8 and 6.1.1.4'
H H .0000 .0000 'International Tables Vol C Tables 4.2.6.8 and 6.1.1.4'
N N .0061 .0033 'International Tables Vol C Tables 4.2.6.8 and 6.1.1.4'
O O .0106 .0060 'International Tables Vol C Tables 4.2.6.8 and 6.1.1.4'

loop_
_geom_angle_atom_site_label_1
_geom_angle_atom_site_label_2
_geom_angle_atom_site_label_3
_geom_angle
_geom_angle_site_symmetry_1
_geom_angle_site_symmetry_3
C12A C1A C2A 116.2(2) . .
C12A C1A C9A 106.68(19) . .
C2A C1A C9A 109.65(19) . .
C12A C1A C10A 108.90(18) . .
C2A C1A C10A 102.71(18) . .
C9A C1A C10A 112.8(2) . .
C1A C2A C3A 103.26(18) . .
C1A C2A H2A1 111.1 . .
C3A C2A H2A1 111.1 . .
C1A C2A H2A2 111.1 . .
C3A C2A H2A2 111.1 . .
H2A1 C2A H2A2 109.1 . .
C2A C3A C4A 105.12(18) . .
C2A C3A H3A1 110.7 . .
C4A C3A H3A1 110.7 . .
C2A C3A H3A2 110.7 . .
C4A C3A H3A2 110.7 . .
H3A1 C3A H3A2 108.8 . .
C5A C4A C15A 107.79(19) . .
C5A C4A C3A 107.66(19) . .
C15A C4A C3A 111.4(2) . .
C5A C4A C10A 115.7(2) . .
C15A C4A C10A 109.27(19) . .
C3A C4A C10A 105.06(17) . .
O5A C5A N6A 122.7(2) . .
O5A C5A C4A 120.3(2) . .
N6A C5A C4A 117.0(2) . .
C5A N6A C7A 125.0(2) . .
C5A N6A H6A 117.5 . .
C7A N6A H6A 117.5 . .
N8A C7A N6A 111.66(18) . .
N8A C7A C18A 108.02(18) . .
N6A C7A C18A 107.67(19) . .
N8A C7A C11A 107.73(19) . .
N6A C7A C11A 107.93(19) . .
C18A C7A C11A 113.9(2) . .
C9A N8A C7A 127.9(2) . .
C9A N8A H8A 116.1 . .
C7A N8A H8A 116.1 . .
O9A C9A N8A 122.0(2) . .
O9A C9A C1A 119.4(2) . .
N8A C9A C1A 118.6(2) . .
C11A C10A C1A 111.19(18) . .
C11A C10A C4A 112.39(19) . .
C1A C10A C4A 105.43(17) . .
C11A C10A H10A 109.2 . .
C1A C10A H10A 109.2 . .
C4A C10A H10A 109.2 . .
C10A C11A C7A 108.18(19) . .
C10A C11A H11E 110.1 . .
C7A C11A H11E 110.1 . .
C10A C11A H11F 110.1 . .
C7A C11A H11F 110.1 . .
H11E C11A H11F 108.4 . .
O12A C12A O13A 124.0(2) . .
O12A C12A C1A 123.3(2) . .
O13A C12A C1A 112.6(2) . .
C12A O13A C13A 115.71(19) . .
O13A C13A C14A 107.05(19) . .
O13A C13A H13E 110.3 . .
C14A C13A H13E 110.3 . .
O13A C13A H13F 110.3 . .
C14A C13A H13F 110.3 . .
H13E C13A H13F 108.6 . .
C13A C14A H14G 109.5 . .
C13A C14A H14H 109.5 . .
H14G C14A H14H 109.5 . .
C13A C14A H14I 109.5 . .
H14G C14A H14I 109.5 . .
H14H C14A H14I 109.5 . .
O15A C15A O16A 123.1(2) . .
O15A C15A C4A 125.4(2) . .
O16A C15A C4A 111.4(2) . .
C15A O16A C16A 113.50(18) . .
O16A C16A C17A 108.35(19) . .
O16A C16A H16E 110.0 . .
C17A C16A H16E 110.0 . .
O16A C16A H16F 110.0 . .
C17A C16A H16F 110.0 . .
H16E C16A H16F 108.4 . .
C16A C17A H17G 109.5 . .
C16A C17A H17H 109.5 . .
H17G C17A H17H 109.5 . .
C16A C17A H17I 109.5 . .
H17G C17A H17I 109.5 . .
H17H C17A H17I 109.5 . .
C7A C18A H18A 109.5 . .
C7A C18A H18B 109.5 . .
H18A C18A H18B 109.5 . .
C7A C18A H18C 109.5 . .
H18A C18A H18C 109.5 . .
H18B C18A H18C 109.5 . .
C12B C1B C9B 107.8(2) . .
C12B C1B C2B 111.9(2) . .
C9B C1B C2B 107.03(19) . .
C12B C1B C10B 108.74(19) . .
C9B C1B C10B 115.4(2) . .
C2B C1B C10B 105.98(18) . .
C3B C2B C1B 104.57(18) . .
C3B C2B H2B1 110.8 . .
C1B C2B H2B1 110.8 . .
C3B C2B H2B2 110.8 . .
C1B C2B H2B2 110.8 . .
H2B1 C2B H2B2 108.9 . .
C2B C3B C4B 103.87(18) . .
C2B C3B H3B1 111.0 . .
C4B C3B H3B1 111.0 . .
C2B C3B H3B2 111.0 . .
C4B C3B H3B2 111.0 . .
H3B1 C3B H3B2 109.0 . .
C5B C4B C10B 113.1(2) . .
C5B C4B C3B 108.77(19) . .
C10B C4B C3B 103.17(18) . .
C5B C4B C15B 110.93(19) . .
C10B C4B C15B 111.20(19) . .
C3B C4B C15B 109.31(19) . .
O5B C5B N6B 121.7(2) . .
O5B C5B C4B 119.4(2) . .
N6B C5B C4B 118.8(2) . .
C5B N6B C7B 127.1(2) . .
C5B N6B H6B 116.5 . .
C7B N6B H6B 116.5 . .
N6B C7B N8B 109.86(18) . .
N6B C7B C11B 108.59(19) . .
N8B C7B C11B 108.35(19) . .
N6B C7B C18B 108.59(19) . .
N8B C7B C18B 107.33(19) . .
C11B C7B C18B 114.08(19) . .
C9B N8B C7B 124.7(2) . .
C9B N8B H8B 117.7 . .
C7B N8B H8B 117.7 . .
O9B C9B N8B 122.9(2) . .
O9B C9B C1B 119.0(2) . .
N8B C9B C1B 117.9(2) . .
C11B C10B C4B 111.72(19) . .
C11B C10B C1B 112.6(2) . .
C4B C10B C1B 104.63(18) . .
C11B C10B H10B 109.3 . .
C4B C10B H10B 109.3 . .
C1B C10B H10B 109.3 . .
C7B C11B C10B 108.21(19) . .
C7B C11B H11A 110.1 . .
C10B C11B H11A 110.1 . .
C7B C11B H11B 110.1 . .
C10B C11B H11B 110.1 . .
H11A C11B H11B 108.4 . .
O12B C12B O13B 124.9(2) . .
O12B C12B C1B 126.2(2) . .
O13B C12B C1B 108.9(2) . .
C12B O13B C13B 118.35(19) . .
O13B C13B C14B 108.9(2) . .
O13B C13B H13A 109.9 . .
C14B C13B H13A 109.9 . .
O13B C13B H13B 109.9 . .
C14B C13B H13B 109.9 . .
H13A C13B H13B 108.3 . .
C13B C14B H14A 109.5 . .
C13B C14B H14B 109.5 . .
H14A C14B H14B 109.5 . .
C13B C14B H14C 109.5 . .
H14A C14B H14C 109.5 . .
H14B C14B H14C 109.5 . .
O15B C15B O16B 124.0(2) . .
O15B C15B C4B 123.3(2) . .
O16B C15B C4B 112.7(2) . .
C15B O16B C16B 116.6(2) . .
O16B C16B C17B 110.7(2) . .
O16B C16B H16A 109.5 . .
C17B C16B H16A 109.5 . .
O16B C16B H16B 109.5 . .
C17B C16B H16B 109.5 . .
H16A C16B H16B 108.1 . .
C16B C17B H17A 109.5 . .
C16B C17B H17B 109.5 . .
H17A C17B H17B 109.5 . .
C16B C17B H17C 109.5 . .
H17A C17B H17C 109.5 . .
H17B C17B H17C 109.5 . .
C7B C18B H18A 109.5 . .
C7B C18B H18B 109.5 . .
H18A C18B H18B 109.5 . .
C7B C18B H18C 109.5 . .
H18A C18B H18C 109.5 . .
H18B C18B H18C 109.5 . .
C12C C1C C9C 107.4(2) . .
C12C C1C C2C 113.3(2) . .
C9C C1C C2C 106.95(18) . .
C12C C1C C10C 108.28(19) . .
C9C C1C C10C 115.4(2) . .
C2C C1C C10C 105.73(18) . .
C3C C2C C1C 106.10(18) . .
C3C C2C H2C1 110.5 . .
C1C C2C H2C1 110.5 . .
C3C C2C H2C2 110.5 . .
C1C C2C H2C2 110.5 . .
H2C1 C2C H2C2 108.7 . .
C2C C3C C4C 104.07(19) . .
C2C C3C H3C1 110.9 . .
C4C C3C H3C1 110.9 . .
C2C C3C H3C2 110.9 . .
C4C C3C H3C2 110.9 . .
H3C1 C3C H3C2 109.0 . .
C15C C4C C5C 105.21(19) . .
C15C C4C C3C 114.6(2) . .
C5C C4C C3C 109.59(19) . .
C15C C4C C10C 111.06(18) . .
C5C C4C C10C 112.6(2) . .
C3C C4C C10C 103.92(18) . .
O5C C5C N6C 121.9(2) . .
O5C C5C C4C 119.6(2) . .
N6C C5C C4C 118.5(2) . .
C5C N6C C7C 127.7(2) . .
C5C N6C H6C 116.1 . .
C7C N6C H6C 116.1 . .
N6C C7C N8C 110.74(18) . .
N6C C7C C11C 108.93(19) . .
N8C C7C C11C 107.79(19) . .
N6C C7C C18C 108.25(19) . .
N8C C7C C18C 107.07(19) . .
C11C C7C C18C 114.07(19) . .
C9C N8C C7C 124.5(2) . .
C9C N8C H8C 117.7 . .
C7C N8C H8C 117.7 . .
O9C C9C N8C 122.6(2) . .
O9C C9C C1C 119.3(2) . .
N8C C9C C1C 117.9(2) . .
C11C C10C C4C 112.66(19) . .
C11C C10C C1C 111.83(19) . .
C4C C10C C1C 105.28(18) . .
C11C C10C H10C 109.0 . .
C4C C10C H10C 109.0 . .
C1C C10C H10C 109.0 . .
C7C C11C C10C 108.12(19) . .
C7C C11C H11C 110.1 . .
C10C C11C H11C 110.1 . .
C7C C11C H11D 110.1 . .
C10C C11C H11D 110.1 . .
H11C C11C H11D 108.4 . .
O12C C12C O13C 123.9(2) . .
O12C C12C C1C 126.1(2) . .
O13C C12C C1C 109.9(2) . .
C12C O13C C13C 115.0(5) . .
C12C O13C C13D 118.1(11) . .
C13C O13C C13D 14.6(13) . .
O13C C13C C14C 108.8(6) . .
O13C C13C H13C 109.9 . .
C14C C13C H13C 109.9 . .
O13C C13C H13D 109.9 . .
C14C C13C H13D 109.9 . .
H13C C13C H13D 108.3 . .
O13C C13D C14D 112.7(14) . .
O13C C13D H13G 109.0 . .
C14D C13D H13G 109.0 . .
O13C C13D H13H 109.0 . .
C14D C13D H13H 109.0 . .
H13G C13D H13H 107.8 . .
C13D C14D C14D 167.4(12) . 2_777
C13D C14D H14L 109.5 . .
C14D C14D H14L 58.0 2_777 .
C13D C14D H14J 109.5 . .
C14D C14D H14J 77.3 2_777 .
H14L C14D H14J 109.5 . .
C13D C14D H14K 109.5 . .
C14D C14D H14K 76.9 2_777 .
H14L C14D H14K 109.5 . .
H14J C14D H14K 109.5 . .
O15C C15C O16C 124.6(2) . .
O15C C15C C4C 123.4(2) . .
O16C C15C C4C 112.0(2) . .
C15C O16C C16C 117.66(19) . .
O16C C16C C17C 108.89(19) . .
O16C C16C H16C 109.9 . .
C17C C16C H16C 109.9 . .
O16C C16C H16D 109.9 . .
C17C C16C H16D 109.9 . .
H16C C16C H16D 108.3 . .
C16C C17C H17D 109.5 . .
C16C C17C H17E 109.5 . .
H17D C17C H17E 109.5 . .
C16C C17C H17F 109.5 . .
H17D C17C H17F 109.5 . .
H17E C17C H17F 109.5 . .
C7C C18C H18D 109.5 . .
C7C C18C H18E 109.5 . .
H18D C18C H18E 109.5 . .
C7C C18C H18F 109.5 . .
H18D C18C H18F 109.5 . .
H18E C18C H18F 109.5 . .
C6S C1S C2S 118.3(3) . .
C6S C1S C7S 120.6(3) . .
C2S C1S C7S 121.1(3) . .
C3S C2S C1S 121.0(3) . .
C3S C2S H2S 119.5 . .
C1S C2S H2S 119.5 . .
C4S C3S C2S 120.4(3) . .
C4S C3S H3S 119.8 . .
C2S C3S H3S 119.8 . .
C3S C4S C5S 119.3(3) . .
C3S C4S H4S 120.4 . .
C5S C4S H4S 120.4 . .
C4S C5S C6S 120.4(3) . .
C4S C5S H5S 119.8 . .
C6S C5S H5S 119.8 . .
C1S C6S C5S 120.6(3) . .
C1S C6S H6S 119.7 . .
C5S C6S H6S 119.7 . .
C1S C7S H7S1 109.5 . .
C1S C7S H7S2 109.5 . .
H7S1 C7S H7S2 109.5 . .
C1S C7S H7S3 109.5 . .
H7S1 C7S H7S3 109.5 . .
H7S2 C7S H7S3 109.5 . .

loop_
_geom_bond_atom_site_label_1
_geom_bond_atom_site_label_2
_geom_bond_distance
_geom_bond_site_symmetry_2
C1A C12A 1.520(3) .
C1A C2A 1.527(3) .
C1A C9A 1.535(3) .
C1A C10A 1.555(3) .
C2A C3A 1.533(3) .
C2A H2A1 0.9900 .
C2A H2A2 0.9900 .
C3A C4A 1.552(3) .
C3A H3A1 0.9900 .
C3A H3A2 0.9900 .
C4A C5A 1.517(3) .
C4A C15A 1.525(3) .
C4A C10A 1.572(3) .
O5A C5A 1.238(3) .
C5A N6A 1.348(3) .
N6A C7A 1.468(3) .
N6A H6A 0.8800 .
C7A N8A 1.468(3) .
C7A C18A 1.515(3) .
C7A C11A 1.518(3) .
N8A C9A 1.343(3) .
N8A H8A 0.8800 .
O9A C9A 1.240(3) .
C10A C11A 1.515(3) .
C10A H10A 1.0000 .
C11A H11E 0.9900 .
C11A H11F 0.9900 .
O12A C12A 1.209(3) .
C12A O13A 1.335(3) .
O13A C13A 1.463(3) .
C13A C14A 1.510(3) .
C13A H13E 0.9900 .
C13A H13F 0.9900 .
C14A H14G 0.9800 .
C14A H14H 0.9800 .
C14A H14I 0.9800 .
O15A C15A 1.209(3) .
C15A O16A 1.344(3) .
O16A C16A 1.458(2) .
C16A C17A 1.496(3) .
C16A H16E 0.9900 .
C16A H16F 0.9900 .
C17A H17G 0.9800 .
C17A H17H 0.9800 .
C17A H17I 0.9800 .
C18A H18A 0.9800 .
C18A H18B 0.9800 .
C18A H18C 0.9800 .
C1B C12B 1.513(3) .
C1B C9B 1.523(3) .
C1B C2B 1.552(3) .
C1B C10B 1.576(3) .
C2B C3B 1.519(3) .
C2B H2B1 0.9900 .
C2B H2B2 0.9900 .
C3B C4B 1.535(3) .
C3B H3B1 0.9900 .
C3B H3B2 0.9900 .
C4B C5B 1.527(3) .
C4B C10B 1.535(3) .
C4B C15B 1.535(3) .
O5B C5B 1.235(3) .
C5B N6B 1.346(3) .
N6B C7B 1.469(3) .
N6B H6B 0.8800 .
C7B N8B 1.476(3) .
C7B C11B 1.509(3) .
C7B C18B 1.513(3) .
N8B C9B 1.337(3) .
N8B H8B 0.8800 .
O9B C9B 1.235(2) .
C10B C11B 1.515(3) .
C10B H10B 1.0000 .
C11B H11A 0.9900 .
C11B H11B 0.9900 .
O12B C12B 1.199(3) .
C12B O13B 1.342(3) .
O13B C13B 1.455(3) .
C13B C14B 1.503(3) .
C13B H13A 0.9900 .
C13B H13B 0.9900 .
C14B H14A 0.9800 .
C14B H14B 0.9800 .
C14B H14C 0.9800 .
O15B C15B 1.204(3) .
C15B O16B 1.335(3) .
O16B C16B 1.476(3) .
C16B C17B 1.486(3) .
C16B H16A 0.9900 .
C16B H16B 0.9900 .
C17B H17A 0.9800 .
C17B H17B 0.9800 .
C17B H17C 0.9800 .
C18B H18A 0.9800 .
C18B H18B 0.9800 .
C18B H18C 0.9800 .
C1C C12C 1.517(3) .
C1C C9C 1.527(3) .
C1C C2C 1.553(3) .
C1C C10C 1.571(3) .
C2C C3C 1.524(3) .
C2C H2C1 0.9900 .
C2C H2C2 0.9900 .
C3C C4C 1.539(3) .
C3C H3C1 0.9900 .
C3C H3C2 0.9900 .
C4C C15C 1.531(3) .
C4C C5C 1.534(3) .
C4C C10C 1.544(3) .
O5C C5C 1.236(3) .
C5C N6C 1.347(3) .
N6C C7C 1.455(3) .
N6C H6C 0.8800 .
C7C N8C 1.468(3) .
C7C C11C 1.511(3) .
C7C C18C 1.520(3) .
N8C C9C 1.343(3) .
N8C H8C 0.8800 .
O9C C9C 1.237(3) .
C10C C11C 1.511(3) .
C10C H10C 1.0000 .
C11C H11C 0.9900 .
C11C H11D 0.9900 .
O12C C12C 1.205(3) .
C12C O13C 1.339(3) .
O13C C13C 1.465(8) .
O13C C13D 1.476(13) .
C13C C14C 1.518(13) .
C13C H13C 0.9900 .
C13C H13D 0.9900 .
C14C H14D 0.9800 .
C14C H14E 0.9800 .
C14C H14F 0.9800 .
C13D C14D 1.52(2) .
C13D H13G 0.9900 .
C13D H13H 0.9900 .
C14D C14D 2.011(15) 2_777
C14D H14L 0.9800 .
C14D H14J 0.9800 .
C14D H14K 0.9800 .
C15C O15C 1.204(3) .
C15C O16C 1.334(3) .
O16C C16C 1.454(3) .
C16C C17C 1.514(3) .
C16C H16C 0.9900 .
C16C H16D 0.9900 .
C17C H17D 0.9800 .
C17C H17E 0.9800 .
C17C H17F 0.9800 .
C18C H18D 0.9800 .
C18C H18E 0.9800 .
C18C H18F 0.9800 .
C1S C6S 1.385(3) .
C1S C2S 1.395(3) .
C1S C7S 1.497(3) .
C2S C3S 1.377(3) .
C2S H2S 0.9500 .
C3S C4S 1.376(4) .
C3S H3S 0.9500 .
C4S C5S 1.385(3) .
C4S H4S 0.9500 .
C5S C6S 1.386(3) .
C5S H5S 0.9500 .
C6S H6S 0.9500 .
C7S H7S1 0.9800 .
C7S H7S2 0.9800 .
C7S H7S3 0.9800 .

loop_
_geom_torsion_atom_site_label_1
_geom_torsion_atom_site_label_2
_geom_torsion_atom_site_label_3
_geom_torsion_atom_site_label_4
_geom_torsion
_geom_torsion_site_symmetry_4
C12A C1A C2A C3A -161.77(19) .
C9A C1A C2A C3A 77.2(2) .
C10A C1A C2A C3A -43.0(2) .
C1A C2A C3A C4A 38.2(2) .
C2A C3A C4A C5A -141.81(19) .
C2A C3A C4A C15A 100.2(2) .
C2A C3A C4A C10A -18.0(2) .
C15A C4A C5A O5A 38.9(3) .
C3A C4A C5A O5A -81.4(3) .
C10A C4A C5A O5A 161.5(2) .
C15A C4A C5A N6A -144.5(2) .
C3A C4A C5A N6A 95.2(2) .
C10A C4A C5A N6A -21.9(3) .
O5A C5A N6A C7A -172.5(2) .
C4A C5A N6A C7A 11.0(3) .
C5A N6A C7A N8A -86.0(3) .
C5A N6A C7A C18A 155.6(2) .
C5A N6A C7A C11A 32.3(3) .
N6A C7A N8A C9A 93.1(3) .
C18A C7A N8A C9A -148.7(2) .
C11A C7A N8A C9A -25.3(3) .
C7A N8A C9A O9A 177.5(2) .
C7A N8A C9A C1A -3.1(3) .
C12A C1A C9A O9A -63.0(3) .
C2A C1A C9A O9A 63.7(3) .
C10A C1A C9A O9A 177.5(2) .
C12A C1A C9A N8A 117.6(2) .
C2A C1A C9A N8A -115.7(2) .
C10A C1A C9A N8A -1.9(3) .
C12A C1A C10A C11A -82.6(2) .
C2A C1A C10A C11A 153.62(19) .
C9A C1A C10A C11A 35.6(3) .
C12A C1A C10A C4A 155.3(2) .
C2A C1A C10A C4A 31.6(2) .
C9A C1A C10A C4A -86.4(2) .
C5A C4A C10A C11A -11.1(3) .
C15A C4A C10A C11A 110.7(2) .
C3A C4A C10A C11A -129.6(2) .
C5A C4A C10A C1A 110.2(2) .
C15A C4A C10A C1A -128.0(2) .
C3A C4A C10A C1A -8.4(2) .
C1A C10A C11A C7A -64.9(2) .
C4A C10A C11A C7A 53.0(2) .
N8A C7A C11A C10A 57.5(2) .
N6A C7A C11A C10A -63.2(2) .
C18A C7A C11A C10A 177.26(18) .
C2A C1A C12A O12A -166.7(2) .
C9A C1A C12A O12A -44.1(3) .
C10A C1A C12A O12A 78.0(3) .
C2A C1A C12A O13A 16.8(3) .
C9A C1A C12A O13A 139.4(2) .
C10A C1A C12A O13A -98.5(2) .
O12A C12A O13A C13A -3.7(3) .
C1A C12A O13A C13A 172.79(18) .
C12A O13A C13A C14A -173.81(18) .
C5A C4A C15A O15A -118.8(3) .
C3A C4A C15A O15A -0.8(3) .
C10A C4A C15A O15A 114.8(3) .
C5A C4A C15A O16A 62.4(2) .
C3A C4A C15A O16A -179.72(18) .
C10A C4A C15A O16A -64.1(2) .
O15A C15A O16A C16A 1.0(3) .
C4A C15A O16A C16A 179.90(18) .
C15A O16A C16A C17A 171.46(19) .
C12B C1B C2B C3B -102.3(2) .
C9B C1B C2B C3B 139.78(19) .
C10B C1B C2B C3B 16.1(2) .
C1B C2B C3B C4B -36.3(2) .
C2B C3B C4B C5B -77.4(2) .
C2B C3B C4B C10B 43.0(2) .
C2B C3B C4B C15B 161.34(19) .
C10B C4B C5B O5B -173.6(2) .
C3B C4B C5B O5B -59.6(3) .
C15B C4B C5B O5B 60.7(3) .
C10B C4B C5B N6B 4.2(3) .
C3B C4B C5B N6B 118.2(2) .
C15B C4B C5B N6B -121.5(2) .
O5B C5B N6B C7B 179.0(2) .
C4B C5B N6B C7B 1.2(3) .
C5B N6B C7B N8B -92.8(3) .
C5B N6B C7B C11B 25.5(3) .
C5B N6B C7B C18B 150.1(2) .
N6B C7B N8B C9B 84.2(3) .
C11B C7B N8B C9B -34.3(3) .
C18B C7B N8B C9B -157.9(2) .
C7B N8B C9B O9B 177.7(2) .
C7B N8B C9B C1B -7.1(3) .
C12B C1B C9B O9B -45.0(3) .
C2B C1B C9B O9B 75.5(3) .
C10B C1B C9B O9B -166.8(2) .
C12B C1B C9B N8B 139.6(2) .
C2B C1B C9B N8B -99.9(2) .
C10B C1B C9B N8B 17.8(3) .
C5B C4B C10B C11B -36.8(3) .
C3B C4B C10B C11B -154.17(19) .
C15B C4B C10B C11B 88.8(2) .
C5B C4B C10B C1B 85.3(2) .
C3B C4B C10B C1B -32.1(2) .
C15B C4B C10B C1B -149.1(2) .
C12B C1B C10B C11B -108.0(2) .
C9B C1B C10B C11B 13.3(3) .
C2B C1B C10B C11B 131.6(2) .
C12B C1B C10B C4B 130.5(2) .
C9B C1B C10B C4B -108.2(2) .
C2B C1B C10B C4B 10.0(2) .
N6B C7B C11B C10B -56.2(2) .
N8B C7B C11B C10B 63.1(2) .
C18B C7B C11B C10B -177.40(18) .
C4B C10B C11B C7B 64.2(2) .
C1B C10B C11B C7B -53.2(2) .
C9B C1B C12B O12B 122.3(3) .
C2B C1B C12B O12B 4.8(3) .
C10B C1B C12B O12B -111.9(3) .
C9B C1B C12B O13B -60.1(2) .
C2B C1B C12B O13B -177.58(18) .
C10B C1B C12B O13B 65.7(2) .
O12B C12B O13B C13B 0.2(4) .
C1B C12B O13B C13B -177.39(19) .
C12B O13B C13B C14B 118.1(2) .
C5B C4B C15B O15B -156.7(2) .
C10B C4B C15B O15B 76.5(3) .
C3B C4B C15B O15B -36.7(3) .
C5B C4B C15B O16B 22.3(3) .
C10B C4B C15B O16B -104.5(2) .
C3B C4B C15B O16B 142.2(2) .
O15B C15B O16B C16B 6.5(4) .
C4B C15B O16B C16B -172.43(19) .
C15B O16B C16B C17B -87.6(3) .
C12C C1C C2C C3C -104.7(2) .
C9C C1C C2C C3C 137.1(2) .
C10C C1C C2C C3C 13.7(2) .
C1C C2C C3C C4C -32.8(2) .
C2C C3C C4C C15C 160.67(19) .
C2C C3C C4C C5C -81.3(2) .
C2C C3C C4C C10C 39.3(2) .
C15C C4C C5C O5C 59.6(3) .
C3C C4C C5C O5C -64.1(3) .
C10C C4C C5C O5C -179.3(2) .
C15C C4C C5C N6C -121.0(2) .
C3C C4C C5C N6C 115.3(2) .
C10C C4C C5C N6C 0.1(3) .
O5C C5C N6C C7C -175.6(2) .
C4C C5C N6C C7C 5.0(3) .
C5C N6C C7C N8C -94.7(3) .
C5C N6C C7C C11C 23.7(3) .
C5C N6C C7C C18C 148.2(2) .
N6C C7C N8C C9C 84.6(3) .
C11C C7C N8C C9C -34.5(3) .
C18C C7C N8C C9C -157.6(2) .
C7C N8C C9C O9C 177.3(2) .
C7C N8C C9C C1C -6.7(3) .
C12C C1C C9C O9C -46.3(3) .
C2C C1C C9C O9C 75.6(3) .
C10C C1C C9C O9C -167.2(2) .
C12C C1C C9C N8C 137.5(2) .
C2C C1C C9C N8C -100.6(2) .
C10C C1C C9C N8C 16.7(3) .
C15C C4C C10C C11C 83.7(2) .
C5C C4C C10C C11C -34.1(3) .
C3C C4C C10C C11C -152.60(19) .
C15C C4C C10C C1C -154.2(2) .
C5C C4C C10C C1C 88.1(2) .
C3C C4C C10C C1C -30.5(2) .
C12C C1C C10C C11C -105.2(2) .
C9C C1C C10C C11C 15.2(3) .
C2C C1C C10C C11C 133.2(2) .
C12C C1C C10C C4C 132.2(2) .
C9C C1C C10C C4C -107.4(2) .
C2C C1C C10C C4C 10.5(2) .
N6C C7C C11C C10C -55.5(2) .
N8C C7C C11C C10C 64.7(2) .
C18C C7C C11C C10C -176.59(19) .
C4C C10C C11C C7C 63.0(2) .
C1C C10C C11C C7C -55.4(2) .
C9C C1C C12C O12C 125.8(3) .
C2C C1C C12C O12C 7.9(3) .
C10C C1C C12C O12C -109.0(3) .
C9C C1C C12C O13C -57.2(2) .
C2C C1C C12C O13C -175.04(18) .
C10C C1C C12C O13C 68.0(2) .
O12C C12C O13C C13C 1.1(7) .
C1C C12C O13C C13C -176.1(6) .
O12C C12C O13C C13D -14.9(11) .
C1C C12C O13C C13D 168.0(10) .
C12C O13C C13C C14C 154.5(5) .
C13D O13C C13C C14C -100(6) .
C12C O13C C13D C14D -67.9(18) .
C13C O13C C13D C14D -149(7) .
O13C C13D C14D C14D 66(5) 2_777
C5C C4C C15C O15C 73.8(3) .
C3C C4C C15C O15C -165.7(2) .
C10C C4C C15C O15C -48.3(3) .
C5C C4C C15C O16C -106.4(2) .
C3C C4C C15C O16C 14.1(3) .
C10C C4C C15C O16C 131.4(2) .
O15C C15C O16C C16C 3.4(3) .
C4C C15C O16C C16C -176.43(18) .
C15C O16C C16C C17C 112.7(2) .
C6S C1S C2S C3S 0.2(4) .
C7S C1S C2S C3S -179.4(2) .
C1S C2S C3S C4S 0.1(4) .
C2S C3S C4S C5S -0.6(4) .
C3S C4S C5S C6S 0.7(4) .
C2S C1S C6S C5S -0.1(4) .
C7S C1S C6S C5S 179.5(2) .
C4S C5S C6S C1S -0.3(4) .
